data_4076465
loop_
_publ_author_name
'Arnold, Nicole'
'Braunschweig, Holger'
'Brenner, Peter'
'Jimenez-Halla, J. Oscar C.'
'Kupfer, Thomas'
'Radacki, Krzysztof'

_publ_section_title
;
 Reactivity of Boryl Complexes: Synthesis and Structure of New Neutral and
 Cationic Platinum Boryls and Borylenes
;
_journal_issue 5
_journal_name_full Organometallics
_journal_page_first 1897
_journal_paper_doi 10.1021/om2012248
_journal_volume 31
_journal_year 2012
_chemical_formula_moiety 'C28 H51 B Br Fe P2 Pt, C32 H12 B F24'
_chemical_formula_sum 'C60 H63 B2 Br F24 Fe P2 Pt'
_chemical_formula_weight 1654.51
_chemical_name_common
;
?
;
_chemical_name_systematic
; 
?
;
_space_group_IT_number 19
_symmetry_cell_setting orthorhombic
_symmetry_space_group_name_Hall 'P 2ac 2ab'
_symmetry_space_group_name_H-M 'P 21 21 21'
_atom_sites_solution_hydrogens geom
_atom_sites_solution_primary direct
_atom_sites_solution_secondary difmap
_audit_creation_method SHELXL-97
_cell_angle_alpha 90.00
_cell_angle_beta 90.00
_cell_angle_gamma 90.00
_cell_formula_units_Z 4
_cell_length_a 15.0677(18)
_cell_length_b 17.262(2)
_cell_length_c 24.847(3)
_cell_measurement_reflns_used 8134
_cell_measurement_temperature 100(2)
_cell_measurement_theta_max 27.89
_cell_measurement_theta_min 2.36
_cell_volume 6462.7(13)
_computing_cell_refinement 'Saint+ ver. 7.68A (Bruker AXS)'
_computing_data_collection 'APEX2 ver. 2010.3 (Bruker AXS)'
_computing_data_reduction 'Saint+ ver. 7.68A (Bruker AXS)'
_computing_molecular_graphics 'XP ver. 5.1 (Bruker AXS, 1998)'
_computing_publication_material 'SHELXL-97 (Sheldrick, 2008)'
_computing_structure_refinement 'SHELXL-97 (Sheldrick, 1997)'
_computing_structure_solution 'SHELXS-97 (Sheldrick, 1990)'
_diffrn_ambient_temperature 100(2)
_diffrn_measured_fraction_theta_full 0.999
_diffrn_measured_fraction_theta_max 0.970
_diffrn_measurement_device_type 'Bruker APEX-II CCD'
_diffrn_measurement_method '\f and \w scans'
_diffrn_radiation_monochromator 'multi-layer mirror'
_diffrn_radiation_source 'rotating anode'
_diffrn_radiation_type MoK\a
_diffrn_radiation_wavelength 0.71073
_diffrn_reflns_av_R_equivalents 0.0438
_diffrn_reflns_av_sigmaI/netI 0.0322
_diffrn_reflns_limit_h_max 19
_diffrn_reflns_limit_h_min -18
_diffrn_reflns_limit_k_max 23
_diffrn_reflns_limit_k_min -22
_diffrn_reflns_limit_l_max 30
_diffrn_reflns_limit_l_min -32
_diffrn_reflns_number 215688
_diffrn_reflns_theta_full 26.00
_diffrn_reflns_theta_max 28.29
_diffrn_reflns_theta_min 1.44
_exptl_absorpt_coefficient_mu 3.162
_exptl_absorpt_correction_T_max 0.7457
_exptl_absorpt_correction_T_min 0.6198
_exptl_absorpt_correction_type multi-scan
_exptl_absorpt_process_details 'Sadabs 2008/1 (Brucker 2008)'
_exptl_crystal_colour orange
_exptl_crystal_density_diffrn 1.700
_exptl_crystal_density_method 'not measured'
_exptl_crystal_description block
_exptl_crystal_F_000 3272
_exptl_crystal_size_max 0.21
_exptl_crystal_size_mid 0.18
_exptl_crystal_size_min 0.09
_refine_diff_density_max 0.587
_refine_diff_density_min -0.567
_refine_diff_density_rms 0.060
_refine_ls_abs_structure_details 'Flack H D (1983), Acta Cryst. A39, 876-881'
_refine_ls_abs_structure_Flack -0.0032(17)
_refine_ls_extinction_method none
_refine_ls_goodness_of_fit_ref 1.035
_refine_ls_hydrogen_treatment constr
_refine_ls_matrix_type full
_refine_ls_number_parameters 845
_refine_ls_number_reflns 15220
_refine_ls_number_restraints 32
_refine_ls_restrained_S_all 1.052
_refine_ls_R_factor_all 0.0212
_refine_ls_R_factor_gt 0.0182
_refine_ls_shift/su_max 0.004
_refine_ls_shift/su_mean 0.000
_refine_ls_structure_factor_coef Fsqd
_refine_ls_weighting_details 'calc w=1/[\s^2^(Fo^2^)+(0.0178P)^2^+0.0000P] where P=(Fo^2^+2Fc^2^)/3'
_refine_ls_weighting_scheme calc
_refine_ls_wR_factor_gt 0.0378
_refine_ls_wR_factor_ref 0.0383
_reflns_number_gt 14311
_reflns_number_total 15220
_reflns_threshold_expression >2sigma(I)
_cod_data_source_file om2012248_si_002.cif
_cod_data_source_block 19
_cod_depositor_comments
;
The following automatic conversions were performed:

'_symmetry_cell_setting' value 'Orthorhombic' changed to
'orthorhombic' according to
/home/saulius/struct/CIF-dictionaries/cif_core.dic dictionary named
'cif_core.dic' version 2.4.1 from 2010-06-29.

Automatic conversion script
Id: cif_fix_values 1715 2011-07-08 13:25:40Z adriana 
;
_cod_original_sg_symbol_H-M P2(1)2(1)2(1)
_cod_database_code 4076465

loop_
_symmetry_equiv_pos_as_xyz
'x, y, z'
'-x+1/2, -y, z+1/2'
'-x, y+1/2, -z+1/2'
'x+1/2, -y+1/2, -z'

loop_
_atom_site_label
_atom_site_type_symbol
_atom_site_fract_x
_atom_site_fract_y
_atom_site_fract_z
_atom_site_U_iso_or_equiv
_atom_site_adp_type
_atom_site_occupancy
_atom_site_symmetry_multiplicity
_atom_site_calc_flag
_atom_site_refinement_flags
_atom_site_disorder_assembly
_atom_site_disorder_group
Pt1 Pt 0.204569(5) 0.541772(4) 0.635682(3) 0.01631(2) Uani 1 1 d . A .
B1 B 0.32904(16) 0.51007(13) 0.63933(10) 0.0202(5) Uani 1 1 d . . .
Br1 Br 0.356130(16) 0.434785(12) 0.695496(9) 0.02794(6) Uani 1 1 d . . .
Fe1 Fe 0.52776(2) 0.569903(18) 0.618443(12) 0.02282(7) Uani 1 1 d . . .
C1_1 C 0.40265(13) 0.53211(12) 0.59965(8) 0.0194(4) Uani 1 1 d . . .
C2_1 C 0.47061(14) 0.47911(12) 0.58104(9) 0.0239(5) Uani 1 1 d . . .
H2_1 H 0.4769 0.4266 0.5918 0.029 Uiso 1 1 calc R . .
C3_1 C 0.52580(16) 0.51845(13) 0.54424(9) 0.0274(5) Uani 1 1 d . . .
H3_1 H 0.5745 0.4966 0.5253 0.033 Uiso 1 1 calc R . .
C4_1 C 0.49629(15) 0.59573(13) 0.54031(9) 0.0263(5) Uani 1 1 d . . .
H4_1 H 0.5226 0.6351 0.5189 0.032 Uiso 1 1 calc R . .
C5_1 C 0.42139(14) 0.60472(12) 0.57342(8) 0.0219(5) Uani 1 1 d . . .
H5_1 H 0.3884 0.6512 0.5778 0.026 Uiso 1 1 calc R . .
C1_2 C 0.53938(18) 0.58281(16) 0.69993(10) 0.0392(6) Uani 1 1 d . . .
H1_2 H 0.4934 0.5750 0.7255 0.047 Uiso 1 1 calc R . .
C2_2 C 0.59881(17) 0.52573(16) 0.68129(10) 0.0414(7) Uani 1 1 d . . .
H2_2 H 0.5998 0.4729 0.6921 0.050 Uiso 1 1 calc R . .
C3_2 C 0.65656(17) 0.56087(15) 0.64370(12) 0.0447(7) Uani 1 1 d . . .
H3_2 H 0.7035 0.5361 0.6248 0.054 Uiso 1 1 calc R . .
C4_2 C 0.63164(15) 0.64035(14) 0.63923(11) 0.0367(6) Uani 1 1 d . . .
H4_2 H 0.6588 0.6779 0.6166 0.044 Uiso 1 1 calc R . .
C5_2 C 0.55969(17) 0.65340(15) 0.67419(10) 0.0365(6) Uani 1 1 d . . .
H5_2 H 0.5300 0.7013 0.6795 0.044 Uiso 1 1 calc R . .
P1 P 0.19468(4) 0.62410(3) 0.709254(19) 0.01695(11) Uani 1 1 d . . .
C1_3 C 0.23979(16) 0.72149(12) 0.69580(9) 0.0252(5) Uani 1 1 d . . .
H1_3 H 0.2189 0.7573 0.7248 0.030 Uiso 1 1 calc R . .
C2_3 C 0.20620(18) 0.75186(12) 0.64189(9) 0.0346(6) Uani 1 1 d . . .
H2A_3 H 0.2300 0.8039 0.6356 0.052 Uiso 1 1 calc R . .
H2B_3 H 0.1412 0.7539 0.6424 0.052 Uiso 1 1 calc R . .
H2C_3 H 0.2258 0.7172 0.6130 0.052 Uiso 1 1 calc R . .
C3_3 C 0.34129(16) 0.71933(14) 0.69691(10) 0.0330(6) Uani 1 1 d . . .
H3A_3 H 0.3626 0.6796 0.6719 0.049 Uiso 1 1 calc R . .
H3B_3 H 0.3616 0.7071 0.7334 0.049 Uiso 1 1 calc R . .
H3C_3 H 0.3647 0.7700 0.6861 0.049 Uiso 1 1 calc R . .
C1_4 C 0.24636(15) 0.58977(13) 0.77190(8) 0.0236(5) Uani 1 1 d . . .
H1_4 H 0.3090 0.5765 0.7623 0.028 Uiso 1 1 calc R . .
C2_4 C 0.20422(17) 0.51392(13) 0.79162(8) 0.0302(5) Uani 1 1 d . . .
H2A_4 H 0.2427 0.4901 0.8188 0.045 Uiso 1 1 calc R . .
H2B_4 H 0.1971 0.4784 0.7612 0.045 Uiso 1 1 calc R . .
H2C_4 H 0.1460 0.5249 0.8075 0.045 Uiso 1 1 calc R . .
C3_4 C 0.25275(16) 0.64909(14) 0.81783(9) 0.0303(5) Uani 1 1 d . . .
H3A_4 H 0.1937 0.6577 0.8332 0.045 Uiso 1 1 calc R . .
H3B_4 H 0.2760 0.6981 0.8038 0.045 Uiso 1 1 calc R . .
H3C_4 H 0.2926 0.6293 0.8458 0.045 Uiso 1 1 calc R . .
C1_5 C 0.07399(14) 0.63939(12) 0.71869(9) 0.0228(5) Uani 1 1 d . . .
H1_5 H 0.0537 0.6709 0.6872 0.027 Uiso 1 1 calc R . .
C2_5 C 0.04818(16) 0.68555(13) 0.76925(10) 0.0308(6) Uani 1 1 d . . .
H2A_5 H -0.0142 0.7013 0.7667 0.046 Uiso 1 1 calc R . .
H2B_5 H 0.0858 0.7317 0.7721 0.046 Uiso 1 1 calc R . .
H2C_5 H 0.0564 0.6531 0.8012 0.046 Uiso 1 1 calc R . .
C3_5 C 0.02073(16) 0.56402(14) 0.71689(12) 0.0389(7) Uani 1 1 d . . .
H3A_5 H 0.0268 0.5368 0.7513 0.058 Uiso 1 1 calc R . .
H3B_5 H 0.0432 0.5311 0.6878 0.058 Uiso 1 1 calc R . .
H3C_5 H -0.0420 0.5759 0.7104 0.058 Uiso 1 1 calc R . .
P2 P 0.17554(4) 0.46930(3) 0.55930(2) 0.02034(12) Uani 1 1 d D . .
C1_6 C 0.24149(16) 0.49680(13) 0.50050(9) 0.0263(5) Uani 1 1 d . A .
H1_6 H 0.3047 0.4858 0.5101 0.032 Uiso 1 1 calc R . .
C2_6 C 0.22278(16) 0.45080(14) 0.44891(8) 0.0342(6) Uani 1 1 d . . .
H2A_6 H 0.1640 0.4647 0.4350 0.051 Uiso 1 1 calc R A .
H2B_6 H 0.2244 0.3952 0.4569 0.051 Uiso 1 1 calc R . .
H2C_6 H 0.2680 0.4631 0.4219 0.051 Uiso 1 1 calc R . .
C3_6 C 0.2363(2) 0.58425(14) 0.48974(9) 0.0386(7) Uani 1 1 d . . .
H3A_6 H 0.2843 0.5995 0.4653 0.058 Uiso 1 1 calc R A .
H3B_6 H 0.2422 0.6124 0.5238 0.058 Uiso 1 1 calc R . .
H3C_6 H 0.1789 0.5967 0.4732 0.058 Uiso 1 1 calc R . .
C1_7 C 0.18281(15) 0.36328(12) 0.56631(9) 0.0280(5) Uani 1 1 d . A .
H1_7 H 0.1483 0.3392 0.5363 0.034 Uiso 1 1 calc R . .
C2_7 C 0.14014(19) 0.33844(14) 0.61973(10) 0.0428(7) Uani 1 1 d . . .
H2A_7 H 0.1437 0.2820 0.6233 0.064 Uiso 1 1 calc R A .
H2B_7 H 0.0778 0.3545 0.6202 0.064 Uiso 1 1 calc R . .
H2C_7 H 0.1717 0.3629 0.6497 0.064 Uiso 1 1 calc R . .
C3_7 C 0.27761(16) 0.33371(13) 0.56328(9) 0.0308(6) Uani 1 1 d . . .
H3A_7 H 0.3124 0.3562 0.5927 0.046 Uiso 1 1 calc R A .
H3B_7 H 0.3038 0.3487 0.5287 0.046 Uiso 1 1 calc R . .
H3C_7 H 0.2778 0.2771 0.5665 0.046 Uiso 1 1 calc R . .
C1_8 C 0.0535(2) 0.4843(3) 0.5543(2) 0.0297(11) Uani 0.614(5) 1 d PDU A 1
H1_8 H 0.0265 0.4570 0.5858 0.036 Uiso 0.614(5) 1 calc PR A 1
C2_8 C 0.0302(3) 0.5714(3) 0.5608(2) 0.0439(12) Uani 0.614(5) 1 d P A 1
H2A_8 H 0.0530 0.6003 0.5298 0.066 Uiso 0.614(5) 1 calc PR A 1
H2B_8 H 0.0572 0.5913 0.5939 0.066 Uiso 0.614(5) 1 calc PR A 1
H2C_8 H -0.0344 0.5774 0.5627 0.066 Uiso 0.614(5) 1 calc PR A 1
C3_8 C 0.0093(11) 0.4513(7) 0.5043(6) 0.0337(16) Uani 0.614(5) 1 d P A 1
H3A_8 H -0.0553 0.4523 0.5089 0.050 Uiso 0.614(5) 1 calc PR A 1
H3B_8 H 0.0291 0.3978 0.4989 0.050 Uiso 0.614(5) 1 calc PR A 1
H3C_8 H 0.0257 0.4826 0.4729 0.050 Uiso 0.614(5) 1 calc PR A 1
C1_13 C 0.0646(4) 0.4997(6) 0.5335(3) 0.0297(11) Uani 0.386(5) 1 d PD A 2
H1_13 H 0.0746 0.5432 0.5077 0.036 Uiso 0.386(5) 1 calc PR A 2
C2_13 C 0.0096(5) 0.5323(5) 0.5806(4) 0.0439(12) Uani 0.386(5) 1 d P A 2
H2A_13 H -0.0462 0.5537 0.5668 0.066 Uiso 0.386(5) 1 calc PR A 2
H2B_13 H 0.0434 0.5731 0.5988 0.066 Uiso 0.386(5) 1 calc PR A 2
H2C_13 H -0.0034 0.4906 0.6063 0.066 Uiso 0.386(5) 1 calc PR A 2
C3_13 C 0.0101(19) 0.4358(12) 0.5028(11) 0.0337(16) Uani 0.386(5) 1 d PU A 2
H3A_13 H -0.0063 0.3944 0.5280 0.050 Uiso 0.386(5) 1 calc PR A 2
H3B_13 H 0.0464 0.4141 0.4738 0.050 Uiso 0.386(5) 1 calc PR A 2
H3C_13 H -0.0438 0.4589 0.4876 0.050 Uiso 0.386(5) 1 calc PR A 2
B2 B 0.23547(15) 0.03765(14) 0.62152(8) 0.0160(5) Uani 1 1 d . . .
C1_9 C 0.30816(13) -0.02563(11) 0.59957(8) 0.0173(4) Uani 1 1 d . . .
C2_9 C 0.29007(15) -0.07264(11) 0.55527(8) 0.0217(4) Uani 1 1 d . . .
H2_9 H 0.2372 -0.0635 0.5354 0.026 Uiso 1 1 calc R . .
C3_9 C 0.34559(16) -0.13202(13) 0.53887(9) 0.0271(5) Uani 1 1 d . . .
C4_9 C 0.42441(16) -0.14610(13) 0.56660(9) 0.0293(5) Uani 1 1 d . . .
H4_9 H 0.4636 -0.1861 0.5555 0.035 Uiso 1 1 calc R . .
C5_9 C 0.44421(15) -0.10041(12) 0.61070(9) 0.0258(5) Uani 1 1 d . . .
C6_9 C 0.38681(13) -0.04226(12) 0.62703(8) 0.0209(4) Uani 1 1 d . . .
H6_9 H 0.4015 -0.0126 0.6580 0.025 Uiso 1 1 calc R . .
C7_9 C 0.31919(19) -0.18104(14) 0.49170(10) 0.0375(7) Uani 1 1 d . . .
F1_9 F 0.30776(11) -0.13958(8) 0.44737(5) 0.0444(4) Uani 1 1 d . . .
F2_9 F 0.23994(14) -0.21610(11) 0.49932(7) 0.0748(7) Uani 1 1 d . . .
F3_9 F 0.37578(16) -0.23614(12) 0.48039(8) 0.0898(8) Uani 1 1 d . . .
C8_9 C 0.52837(16) -0.11245(14) 0.64107(12) 0.0387(6) Uani 1 1 d . . .
F4_9 F 0.51466(9) -0.13725(9) 0.69173(6) 0.0398(3) Uani 1 1 d . . .
F5_9 F 0.57486(9) -0.04682(10) 0.64656(8) 0.0681(6) Uani 1 1 d . . .
F6_9 F 0.58250(11) -0.16437(11) 0.61864(7) 0.0667(5) Uani 1 1 d . . .
C1_10 C 0.28091(13) 0.10644(11) 0.65748(8) 0.0159(4) Uani 1 1 d . . .
C2_10 C 0.36415(13) 0.13741(11) 0.64377(8) 0.0184(4) Uani 1 1 d . . .
H2_10 H 0.3958 0.1157 0.6143 0.022 Uiso 1 1 calc R . .
C3_10 C 0.40145(14) 0.19866(12) 0.67186(9) 0.0204(5) Uani 1 1 d . . .
C4_10 C 0.35763(14) 0.23278(12) 0.71468(8) 0.0201(5) Uani 1 1 d . . .
H4_10 H 0.3842 0.2738 0.7344 0.024 Uiso 1 1 calc R . .
C5_10 C 0.27430(13) 0.20553(11) 0.72791(8) 0.0174(5) Uani 1 1 d . . .
C6_10 C 0.23707(13) 0.14346(11) 0.70006(8) 0.0172(4) Uani 1 1 d . . .
H6_10 H 0.1799 0.1256 0.7103 0.021 Uiso 1 1 calc R . .
C7_10 C 0.48979(15) 0.22902(13) 0.65446(10) 0.0278(5) Uani 1 1 d . . .
F1_10 F 0.54395(10) 0.17544(9) 0.63681(12) 0.0889(8) Uani 1 1 d . . .
F2_10 F 0.53169(11) 0.26917(11) 0.69178(6) 0.0596(5) Uani 1 1 d . . .
F3_10 F 0.48199(10) 0.27975(10) 0.61355(6) 0.0521(4) Uani 1 1 d . . .
C8_10 C 0.22137(15) 0.24426(12) 0.77109(9) 0.0238(5) Uani 1 1 d . . .
F4_10 F 0.27003(9) 0.28931(7) 0.80310(5) 0.0337(3) Uani 1 1 d . . .
F5_10 F 0.15747(9) 0.29030(7) 0.75001(5) 0.0332(3) Uani 1 1 d . . .
F6_10 F 0.17852(9) 0.19355(7) 0.80278(5) 0.0322(3) Uani 1 1 d . . .
C1_11 C 0.18597(12) 0.08561(11) 0.57288(8) 0.0149(4) Uani 1 1 d . . .
C2_11 C 0.22700(13) 0.10258(11) 0.52380(8) 0.0159(4) Uani 1 1 d . . .
H2_11 H 0.2841 0.0817 0.5167 0.019 Uiso 1 1 calc R . .
C3_11 C 0.18694(13) 0.14891(11) 0.48521(8) 0.0169(4) Uani 1 1 d . . .
C4_11 C 0.10322(14) 0.18047(11) 0.49406(8) 0.0172(4) Uani 1 1 d . . .
H4_11 H 0.0756 0.2119 0.4675 0.021 Uiso 1 1 calc R . .
C5_11 C 0.06115(14) 0.16501(11) 0.54240(8) 0.0173(4) Uani 1 1 d . . .
C6_11 C 0.10246(14) 0.11864(11) 0.58074(8) 0.0176(4) Uani 1 1 d . . .
H6_11 H 0.0725 0.1091 0.6137 0.021 Uiso 1 1 calc R . .
C7_11 C 0.23101(15) 0.16473(13) 0.43242(8) 0.0233(5) Uani 1 1 d . . .
F1_11 F 0.30777(9) 0.12793(8) 0.42627(5) 0.0365(3) Uani 1 1 d . . .
F2_11 F 0.24914(11) 0.23996(8) 0.42599(6) 0.0489(4) Uani 1 1 d . . .
F3_11 F 0.17975(9) 0.14505(10) 0.39094(5) 0.0482(4) Uani 1 1 d . . .
C8_11 C -0.03002(15) 0.19486(12) 0.55343(9) 0.0236(5) Uani 1 1 d . . .
F4_11 F -0.05814(9) 0.24499(8) 0.51605(5) 0.0361(3) Uani 1 1 d . . .
F5_11 F -0.08999(8) 0.13787(8) 0.55493(6) 0.0414(4) Uani 1 1 d . . .
F6_11 F -0.03645(9) 0.23079(9) 0.60079(5) 0.0411(4) Uani 1 1 d . . .
C1_12 C 0.16404(13) -0.01475(11) 0.65569(8) 0.0157(4) Uani 1 1 d . . .
C2_12 C 0.09188(12) -0.05012(11) 0.63015(8) 0.0174(4) Uani 1 1 d . B .
H2_12 H 0.0819 -0.0402 0.5930 0.021 Uiso 1 1 calc R . .
C3_12 C 0.03437(14) -0.09922(12) 0.65731(8) 0.0214(5) Uani 1 1 d . . .
C4_12 C 0.04558(14) -0.11412(12) 0.71202(8) 0.0196(5) Uani 1 1 d . B .
H4_12 H 0.0052 -0.1463 0.7311 0.024 Uiso 1 1 calc R . .
C5_12 C 0.11750(14) -0.08058(11) 0.73780(8) 0.0166(4) Uani 1 1 d . . .
C6_12 C 0.17592(13) -0.03262(11) 0.71025(8) 0.0157(4) Uani 1 1 d . B .
H6_12 H 0.2253 -0.0114 0.7289 0.019 Uiso 1 1 calc R . .
C7A_12 C -0.03889(10) -0.14193(8) 0.62923(6) 0.0237(5) Uani 0.6792(18) 1 d PG B 1
F1A_12 F -0.03848(17) -0.12949(15) 0.57677(6) 0.0682(9) Uani 0.6792(18) 1 d PGU B 1
F2A_12 F -0.11854(14) -0.11952(12) 0.64631(10) 0.0520(7) Uani 0.6792(18) 1 d PGU B 1
F3A_12 F -0.03922(13) -0.21762(8) 0.63700(9) 0.0473(5) Uani 0.6792(18) 1 d PGU B 1
C7B_12 C -0.0410(2) -0.1285(2) 0.62370(15) 0.0237(5) Uani 0.3208(18) 1 d PG B 2
F1B_12 F -0.1073(4) -0.1562(3) 0.65328(18) 0.0682(9) Uani 0.3208(18) 1 d PG B 2
F2B_12 F -0.0125(3) -0.1839(2) 0.5911(2) 0.0520(7) Uani 0.3208(18) 1 d PG B 2
F3B_12 F -0.0809(3) -0.0765(2) 0.59274(19) 0.0473(5) Uani 0.3208(18) 1 d PG B 2
C8_12 C 0.13388(15) -0.09638(12) 0.79614(8) 0.0203(5) Uani 1 1 d . B .
F4_12 F 0.06185(9) -0.12333(8) 0.82176(5) 0.0363(3) Uani 1 1 d . . .
F5_12 F 0.19742(10) -0.14957(7) 0.80358(5) 0.0360(3) Uani 1 1 d . . .
F6_12 F 0.15989(9) -0.03347(7) 0.82312(4) 0.0276(3) Uani 1 1 d . . .

loop_
_atom_site_aniso_label
_atom_site_aniso_U_11
_atom_site_aniso_U_22
_atom_site_aniso_U_33
_atom_site_aniso_U_23
_atom_site_aniso_U_13
_atom_site_aniso_U_12
Pt1 0.01795(4) 0.01490(4) 0.01607(4) -0.00218(3) 0.00186(3) 0.00015(3)
B1 0.0268(13) 0.0142(10) 0.0197(12) -0.0065(10) -0.0018(11) 0.0024(9)
Br1 0.03458(14) 0.02321(11) 0.02604(12) 0.00604(9) 0.00113(10) 0.00682(9)
Fe1 0.01778(16) 0.02538(16) 0.02531(17) -0.00437(13) -0.00300(13) 0.00038(13)
C1_1 0.0193(11) 0.0213(11) 0.0176(10) -0.0010(9) -0.0051(8) 0.0009(9)
C2_1 0.0224(12) 0.0233(11) 0.0261(12) -0.0052(9) 0.0008(10) 0.0022(9)
C3_1 0.0222(12) 0.0333(13) 0.0266(12) -0.0081(10) 0.0055(10) 0.0013(10)
C4_1 0.0251(13) 0.0335(13) 0.0202(12) 0.0000(10) 0.0009(10) -0.0027(10)
C5_1 0.0219(12) 0.0246(11) 0.0191(11) 0.0000(9) -0.0005(9) -0.0011(9)
C1_2 0.0362(16) 0.0556(17) 0.0259(13) -0.0049(12) -0.0124(12) -0.0076(13)
C2_2 0.0368(15) 0.0451(16) 0.0424(15) -0.0005(12) -0.0230(13) 0.0056(12)
C3_2 0.0218(13) 0.0555(17) 0.0567(18) -0.0121(14) -0.0158(13) 0.0030(12)
C4_2 0.0239(13) 0.0420(14) 0.0443(15) -0.0112(13) -0.0036(12) -0.0086(11)
C5_2 0.0301(14) 0.0414(15) 0.0379(14) -0.0158(12) -0.0072(12) -0.0068(12)
P1 0.0198(3) 0.0160(2) 0.0151(2) -0.00058(19) 0.0023(2) -0.0006(2)
C1_3 0.0344(14) 0.0164(11) 0.0249(12) -0.0057(9) 0.0102(11) -0.0040(9)
C2_3 0.0516(15) 0.0196(10) 0.0326(13) 0.0064(9) 0.0166(15) 0.0003(11)
C3_3 0.0337(15) 0.0327(13) 0.0325(14) -0.0083(11) 0.0145(12) -0.0139(11)
C1_4 0.0229(12) 0.0301(12) 0.0178(11) 0.0002(9) 0.0006(10) 0.0007(10)
C2_4 0.0352(13) 0.0341(12) 0.0214(11) 0.0079(9) 0.0011(12) 0.0033(12)
C3_4 0.0295(13) 0.0432(15) 0.0181(11) -0.0057(10) -0.0017(10) 0.0013(11)
C1_5 0.0209(12) 0.0219(11) 0.0256(12) -0.0018(9) 0.0006(9) 0.0016(9)
C2_5 0.0246(13) 0.0336(13) 0.0343(13) -0.0108(11) 0.0084(11) -0.0040(11)
C3_5 0.0237(13) 0.0309(14) 0.0622(18) -0.0118(12) -0.0006(13) -0.0052(11)
P2 0.0168(3) 0.0203(3) 0.0239(3) -0.0061(2) -0.0028(2) 0.0015(2)
C1_6 0.0282(13) 0.0295(12) 0.0212(11) -0.0018(10) -0.0010(10) 0.0036(10)
C2_6 0.0372(15) 0.0467(14) 0.0186(11) -0.0075(11) -0.0051(10) 0.0109(12)
C3_6 0.0618(19) 0.0340(14) 0.0200(12) 0.0018(10) -0.0025(12) 0.0043(13)
C1_7 0.0318(14) 0.0208(11) 0.0314(12) -0.0074(10) -0.0018(10) -0.0034(9)
C2_7 0.0534(18) 0.0296(13) 0.0455(16) -0.0051(11) 0.0208(14) -0.0150(12)
C3_7 0.0383(16) 0.0235(11) 0.0306(12) -0.0046(10) -0.0033(11) 0.0084(10)
C1_8 0.0191(16) 0.038(2) 0.032(3) -0.007(2) 0.0013(18) -0.0006(15)
C2_8 0.032(3) 0.045(3) 0.055(3) -0.010(2) -0.015(2) 0.019(2)
C3_8 0.0264(13) 0.036(5) 0.0387(16) -0.006(3) -0.0113(11) 0.002(3)
C1_13 0.0191(16) 0.038(2) 0.032(3) -0.007(2) 0.0013(18) -0.0006(15)
C2_13 0.032(3) 0.045(3) 0.055(3) -0.010(2) -0.015(2) 0.019(2)
C3_13 0.0264(13) 0.036(5) 0.0387(16) -0.006(3) -0.0113(11) 0.002(3)
B2 0.0156(11) 0.0191(11) 0.0134(11) 0.0015(9) 0.0016(8) 0.0022(9)
C1_9 0.0175(11) 0.0195(10) 0.0148(10) 0.0060(8) 0.0065(9) 0.0009(8)
C2_9 0.0218(11) 0.0213(10) 0.0220(11) 0.0053(8) 0.0036(10) 0.0035(10)
C3_9 0.0384(14) 0.0216(11) 0.0215(12) 0.0035(9) 0.0106(11) 0.0057(10)
C4_9 0.0333(14) 0.0246(12) 0.0299(13) 0.0068(10) 0.0134(11) 0.0142(10)
C5_9 0.0212(12) 0.0263(12) 0.0298(12) 0.0128(10) 0.0069(10) 0.0039(9)
C6_9 0.0204(10) 0.0235(10) 0.0188(11) 0.0063(10) 0.0032(9) -0.0003(9)
C7_9 0.0518(18) 0.0270(13) 0.0338(14) -0.0044(11) 0.0099(13) 0.0108(12)
F1_9 0.0611(10) 0.0421(8) 0.0300(7) -0.0015(6) -0.0052(7) -0.0087(8)
F2_9 0.1085(17) 0.0599(11) 0.0562(11) -0.0286(9) 0.0315(11) -0.0494(11)
F3_9 0.1202(18) 0.0813(14) 0.0679(13) -0.0428(11) -0.0264(13) 0.0694(14)
C8_9 0.0232(13) 0.0387(14) 0.0541(17) 0.0233(14) 0.0081(13) 0.0085(11)
F4_9 0.0311(8) 0.0511(9) 0.0372(8) 0.0182(7) -0.0071(7) 0.0013(7)
F5_9 0.0251(8) 0.0607(10) 0.1186(15) 0.0514(12) -0.0226(9) -0.0124(8)
F6_9 0.0444(10) 0.0952(13) 0.0605(11) 0.0124(10) 0.0052(8) 0.0484(10)
C1_10 0.0164(11) 0.0174(10) 0.0140(9) 0.0070(8) -0.0017(8) 0.0026(8)
C2_10 0.0175(10) 0.0210(10) 0.0165(11) 0.0040(9) 0.0000(9) 0.0026(8)
C3_10 0.0142(11) 0.0221(11) 0.0248(12) 0.0093(9) -0.0028(9) -0.0004(8)
C4_10 0.0207(12) 0.0170(10) 0.0226(11) 0.0026(9) -0.0074(10) -0.0003(9)
C5_10 0.0172(12) 0.0159(10) 0.0192(11) 0.0039(8) -0.0029(9) 0.0042(8)
C6_10 0.0145(10) 0.0194(10) 0.0177(10) 0.0039(8) -0.0029(8) -0.0002(8)
C7_10 0.0204(12) 0.0274(12) 0.0354(14) 0.0020(10) -0.0012(10) -0.0045(10)
F1_10 0.0187(8) 0.0432(9) 0.205(2) -0.0251(13) 0.0325(13) -0.0043(7)
F2_10 0.0381(10) 0.0994(14) 0.0414(9) -0.0004(9) -0.0044(8) -0.0402(10)
F3_10 0.0332(9) 0.0785(12) 0.0445(9) 0.0257(9) 0.0071(7) -0.0136(8)
C8_10 0.0252(13) 0.0216(11) 0.0246(11) -0.0039(9) -0.0037(10) -0.0001(9)
F4_10 0.0322(8) 0.0335(7) 0.0356(7) -0.0156(6) -0.0078(6) 0.0018(6)
F5_10 0.0302(8) 0.0350(8) 0.0342(8) -0.0049(6) -0.0040(6) 0.0147(6)
F6_10 0.0400(9) 0.0319(7) 0.0249(7) -0.0034(6) 0.0096(6) 0.0015(6)
C1_11 0.0142(11) 0.0146(9) 0.0160(10) -0.0015(8) 0.0000(8) -0.0031(8)
C2_11 0.0133(11) 0.0172(10) 0.0172(10) -0.0012(8) -0.0013(8) 0.0003(8)
C3_11 0.0216(12) 0.0157(10) 0.0133(10) -0.0005(8) -0.0003(9) -0.0042(8)
C4_11 0.0212(11) 0.0163(10) 0.0140(10) 0.0032(8) -0.0037(9) -0.0012(8)
C5_11 0.0165(11) 0.0160(10) 0.0195(11) -0.0042(8) -0.0019(9) -0.0001(8)
C6_11 0.0201(11) 0.0186(10) 0.0141(10) 0.0001(8) 0.0016(9) -0.0019(8)
C7_11 0.0254(13) 0.0279(12) 0.0166(11) 0.0024(9) 0.0005(9) -0.0006(9)
F1_11 0.0288(8) 0.0580(9) 0.0228(7) 0.0122(6) 0.0118(6) 0.0142(7)
F2_11 0.0713(11) 0.0321(8) 0.0433(9) 0.0139(7) 0.0273(8) -0.0048(7)
F3_11 0.0325(8) 0.0980(13) 0.0142(7) -0.0004(7) -0.0016(6) -0.0127(8)
C8_11 0.0224(12) 0.0252(11) 0.0232(12) 0.0029(9) -0.0024(10) 0.0035(10)
F4_11 0.0298(8) 0.0437(8) 0.0348(8) 0.0156(7) 0.0045(7) 0.0190(7)
F5_11 0.0154(7) 0.0379(8) 0.0708(11) 0.0051(7) 0.0023(7) -0.0009(6)
F6_11 0.0279(8) 0.0667(10) 0.0288(8) -0.0159(7) -0.0006(7) 0.0197(7)
C1_12 0.0174(11) 0.0148(9) 0.0147(10) 0.0009(8) 0.0013(8) 0.0033(8)
C2_12 0.0185(10) 0.0227(10) 0.0110(9) -0.0007(9) 0.0003(8) 0.0038(8)
C3_12 0.0185(12) 0.0256(11) 0.0200(11) -0.0022(9) -0.0013(9) -0.0045(9)
C4_12 0.0213(12) 0.0202(10) 0.0173(11) 0.0005(8) 0.0025(9) -0.0044(9)
C5_12 0.0195(11) 0.0167(10) 0.0136(10) 0.0000(8) 0.0020(9) 0.0018(9)
C6_12 0.0151(10) 0.0134(9) 0.0187(10) -0.0019(8) -0.0015(8) 0.0013(8)
C7A_12 0.0249(13) 0.0307(14) 0.0155(12) 0.0078(11) 0.0002(10) -0.0084(11)
F1A_12 0.0806(19) 0.102(2) 0.0219(11) 0.0118(13) -0.0130(12) -0.0673(18)
F2A_12 0.0245(11) 0.0553(14) 0.0764(18) -0.0310(13) -0.0100(11) -0.0006(11)
F3A_12 0.0444(12) 0.0292(10) 0.0684(14) -0.0003(11) -0.0269(12) -0.0129(9)
C7B_12 0.0249(13) 0.0307(14) 0.0155(12) 0.0078(11) 0.0002(10) -0.0084(11)
F1B_12 0.0806(19) 0.102(2) 0.0219(11) 0.0118(13) -0.0130(12) -0.0673(18)
F2B_12 0.0245(11) 0.0553(14) 0.0764(18) -0.0310(13) -0.0100(11) -0.0006(11)
F3B_12 0.0444(12) 0.0292(10) 0.0684(14) -0.0003(11) -0.0269(12) -0.0129(9)
C8_12 0.0236(12) 0.0206(11) 0.0169(11) 0.0010(8) 0.0000(9) -0.0016(9)
F4_12 0.0389(8) 0.0528(9) 0.0172(6) 0.0059(6) 0.0042(6) -0.0195(7)
F5_12 0.0515(9) 0.0371(7) 0.0193(6) -0.0004(6) -0.0097(7) 0.0183(7)
F6_12 0.0444(8) 0.0230(6) 0.0153(6) -0.0023(5) -0.0043(5) -0.0056(6)

loop_
_atom_type_symbol
_atom_type_description
_atom_type_scat_dispersion_real
_atom_type_scat_dispersion_imag
_atom_type_scat_source
C C 0.0033 0.0016 'International Tables Vol C Tables 4.2.6.8 and 6.1.1.4'
H H 0.0000 0.0000 'International Tables Vol C Tables 4.2.6.8 and 6.1.1.4'
B B 0.0013 0.0007 'International Tables Vol C Tables 4.2.6.8 and 6.1.1.4'
F F 0.0171 0.0103 'International Tables Vol C Tables 4.2.6.8 and 6.1.1.4'
P P 0.1023 0.0942 'International Tables Vol C Tables 4.2.6.8 and 6.1.1.4'
Fe Fe 0.3463 0.8444 'International Tables Vol C Tables 4.2.6.8 and 6.1.1.4'
Br Br -0.2901 2.4595 'International Tables Vol C Tables 4.2.6.8 and 6.1.1.4'
Pt Pt -1.7033 8.3905 'International Tables Vol C Tables 4.2.6.8 and 6.1.1.4'

loop_
_geom_angle_atom_site_label_1
_geom_angle_atom_site_label_2
_geom_angle_atom_site_label_3
_geom_angle
B1 Pt1 P2 93.90(7)
B1 Pt1 P1 101.33(7)
P2 Pt1 P1 164.76(2)
C1_1 B1 Br1 118.33(15)
C1_1 B1 Pt1 126.51(16)
Br1 B1 Pt1 114.85(12)
C2_2 Fe1 C1_2 40.37(11)
C2_1 Fe1 C5_1 68.98(9)
C2_2 Fe1 C3_2 40.46(11)
C1_2 Fe1 C3_2 67.87(11)
C2_1 Fe1 C3_1 40.62(9)
C5_1 Fe1 C3_1 67.88(9)
C2_1 Fe1 C4_1 68.47(9)
C5_1 Fe1 C4_1 40.16(9)
C3_1 Fe1 C4_1 40.27(9)
C2_2 Fe1 C4_2 68.17(11)
C1_2 Fe1 C4_2 67.67(11)
C3_2 Fe1 C4_2 40.80(10)
C2_1 Fe1 C1_1 41.76(8)
C5_1 Fe1 C1_1 41.21(8)
C3_1 Fe1 C1_1 69.10(9)
C4_1 Fe1 C1_1 68.91(8)
C2_2 Fe1 C5_2 67.90(11)
C1_2 Fe1 C5_2 40.22(10)
C3_2 Fe1 C5_2 67.96(11)
C4_2 Fe1 C5_2 40.10(10)
C5_1 C1_1 C2_1 105.44(18)
C5_1 C1_1 B1 130.48(18)
C2_1 C1_1 B1 124.08(18)
C5_1 C1_1 Fe1 69.25(12)
C2_1 C1_1 Fe1 67.88(12)
B1 C1_1 Fe1 126.77(14)
C3_1 C2_1 C1_1 108.65(19)
C3_1 C2_1 Fe1 70.88(13)
C1_1 C2_1 Fe1 70.35(11)
C3_1 C2_1 H2_1 125.7
C1_1 C2_1 H2_1 125.7
Fe1 C2_1 H2_1 124.7
C4_1 C3_1 C2_1 108.3(2)
C4_1 C3_1 Fe1 69.89(13)
C2_1 C3_1 Fe1 68.50(12)
C4_1 C3_1 H3_1 125.8
C2_1 C3_1 H3_1 125.8
Fe1 C3_1 H3_1 127.3
C5_1 C4_1 C3_1 108.5(2)
C5_1 C4_1 Fe1 69.82(13)
C3_1 C4_1 Fe1 69.83(13)
C5_1 C4_1 H4_1 125.7
C3_1 C4_1 H4_1 125.7
Fe1 C4_1 H4_1 126.2
C4_1 C5_1 C1_1 109.04(19)
C4_1 C5_1 Fe1 70.02(13)
C1_1 C5_1 Fe1 69.54(12)
C4_1 C5_1 H5_1 125.5
C1_1 C5_1 H5_1 125.5
Fe1 C5_1 H5_1 126.6
C2_2 C1_2 C5_2 108.5(2)
C2_2 C1_2 Fe1 69.68(14)
C5_2 C1_2 Fe1 70.33(14)
C2_2 C1_2 H1_2 125.8
C5_2 C1_2 H1_2 125.8
Fe1 C1_2 H1_2 125.8
C1_2 C2_2 C3_2 108.0(2)
C1_2 C2_2 Fe1 69.95(14)
C3_2 C2_2 Fe1 69.94(14)
C1_2 C2_2 H2_2 126.0
C3_2 C2_2 H2_2 126.0
Fe1 C2_2 H2_2 125.7
C2_2 C3_2 C4_2 107.6(2)
C2_2 C3_2 Fe1 69.59(14)
C4_2 C3_2 Fe1 69.70(13)
C2_2 C3_2 H3_2 126.2
C4_2 C3_2 H3_2 126.2
Fe1 C3_2 H3_2 126.1
C5_2 C4_2 C3_2 108.0(2)
C5_2 C4_2 Fe1 70.24(13)
C3_2 C4_2 Fe1 69.50(14)
C5_2 C4_2 H4_2 126.0
C3_2 C4_2 H4_2 126.0
Fe1 C4_2 H4_2 125.8
C4_2 C5_2 C1_2 108.0(2)
C4_2 C5_2 Fe1 69.66(13)
C1_2 C5_2 Fe1 69.45(14)
C4_2 C5_2 H5_2 126.0
C1_2 C5_2 H5_2 126.0
Fe1 C5_2 H5_2 126.5
C1_4 P1 Pt1 116.26(7)
C1_3 P1 Pt1 113.08(7)
C1_5 P1 Pt1 104.48(7)
C2_3 C1_3 C3_3 110.9(2)
C2_3 C1_3 P1 110.51(16)
C3_3 C1_3 P1 110.06(17)
C2_3 C1_3 H1_3 108.4
C3_3 C1_3 H1_3 108.4
P1 C1_3 H1_3 108.4
C1_3 C2_3 H2A_3 109.5
C1_3 C2_3 H2B_3 109.5
H2A_3 C2_3 H2B_3 109.5
C1_3 C2_3 H2C_3 109.5
H2A_3 C2_3 H2C_3 109.5
H2B_3 C2_3 H2C_3 109.5
C1_3 C3_3 H3A_3 109.5
C1_3 C3_3 H3B_3 109.5
H3A_3 C3_3 H3B_3 109.5
C1_3 C3_3 H3C_3 109.5
H3A_3 C3_3 H3C_3 109.5
H3B_3 C3_3 H3C_3 109.5
C2_4 C1_4 C3_4 110.93(18)
C2_4 C1_4 P1 111.71(15)
C3_4 C1_4 P1 116.14(16)
C2_4 C1_4 H1_4 105.7
C3_4 C1_4 H1_4 105.7
P1 C1_4 H1_4 105.7
C1_4 C2_4 H2A_4 109.5
C1_4 C2_4 H2B_4 109.5
H2A_4 C2_4 H2B_4 109.5
C1_4 C2_4 H2C_4 109.5
H2A_4 C2_4 H2C_4 109.5
H2B_4 C2_4 H2C_4 109.5
C1_4 C3_4 H3A_4 109.5
C1_4 C3_4 H3B_4 109.5
H3A_4 C3_4 H3B_4 109.5
C1_4 C3_4 H3C_4 109.5
H3A_4 C3_4 H3C_4 109.5
H3B_4 C3_4 H3C_4 109.5
C3_5 C1_5 C2_5 109.39(19)
C3_5 C1_5 P1 112.97(15)
C2_5 C1_5 P1 115.18(16)
C3_5 C1_5 H1_5 106.2
C2_5 C1_5 H1_5 106.2
P1 C1_5 H1_5 106.2
C1_5 C2_5 H2A_5 109.5
C1_5 C2_5 H2B_5 109.5
H2A_5 C2_5 H2B_5 109.5
C1_5 C2_5 H2C_5 109.5
H2A_5 C2_5 H2C_5 109.5
H2B_5 C2_5 H2C_5 109.5
C1_5 C3_5 H3A_5 109.5
C1_5 C3_5 H3B_5 109.5
H3A_5 C3_5 H3B_5 109.5
C1_5 C3_5 H3C_5 109.5
H3A_5 C3_5 H3C_5 109.5
H3B_5 C3_5 H3C_5 109.5
C1_6 P2 Pt1 114.32(8)
C1_7 P2 Pt1 116.63(8)
C1_8 P2 Pt1 99.54(17)
C1_13 P2 Pt1 107.4(3)
C2_6 C1_6 C3_6 110.73(19)
C2_6 C1_6 P2 115.67(17)
C3_6 C1_6 P2 111.50(17)
C2_6 C1_6 H1_6 106.1
C3_6 C1_6 H1_6 106.1
P2 C1_6 H1_6 106.1
C1_6 C2_6 H2A_6 109.5
C1_6 C2_6 H2B_6 109.5
H2A_6 C2_6 H2B_6 109.5
C1_6 C2_6 H2C_6 109.5
H2A_6 C2_6 H2C_6 109.5
H2B_6 C2_6 H2C_6 109.5
C1_6 C3_6 H3A_6 109.5
C1_6 C3_6 H3B_6 109.5
H3A_6 C3_6 H3B_6 109.5
C1_6 C3_6 H3C_6 109.5
H3A_6 C3_6 H3C_6 109.5
H3B_6 C3_6 H3C_6 109.5
C3_7 C1_7 C2_7 110.1(2)
C3_7 C1_7 P2 112.66(15)
C2_7 C1_7 P2 109.53(16)
C3_7 C1_7 H1_7 108.2
C2_7 C1_7 H1_7 108.2
P2 C1_7 H1_7 108.2
C1_7 C2_7 H2A_7 109.5
C1_7 C2_7 H2B_7 109.5
H2A_7 C2_7 H2B_7 109.5
C1_7 C2_7 H2C_7 109.5
H2A_7 C2_7 H2C_7 109.5
H2B_7 C2_7 H2C_7 109.5
C1_7 C3_7 H3A_7 109.5
C1_7 C3_7 H3B_7 109.5
H3A_7 C3_7 H3B_7 109.5
C1_7 C3_7 H3C_7 109.5
H3A_7 C3_7 H3C_7 109.5
H3B_7 C3_7 H3C_7 109.5
C3_8 C1_8 C2_8 110.4(6)
C3_8 C1_8 P2 115.7(7)
C2_8 C1_8 P2 110.6(4)
C3_8 C1_8 H1_8 106.5
C2_8 C1_8 H1_8 106.5
P2 C1_8 H1_8 106.5
C2_13 C1_13 C3_13 110.1(11)
C2_13 C1_13 P2 108.9(5)
C3_13 C1_13 P2 115.9(11)
C2_13 C1_13 H1_13 107.2
C3_13 C1_13 H1_13 107.2
P2 C1_13 H1_13 107.2
C1_13 C2_13 H2A_13 109.5
C1_13 C2_13 H2B_13 109.5
H2A_13 C2_13 H2B_13 109.5
C1_13 C2_13 H2C_13 109.5
H2A_13 C2_13 H2C_13 109.5
H2B_13 C2_13 H2C_13 109.5
C1_13 C3_13 H3A_13 109.5
C1_13 C3_13 H3B_13 109.5
H3A_13 C3_13 H3B_13 109.5
C1_13 C3_13 H3C_13 109.5
H3A_13 C3_13 H3C_13 109.5
H3B_13 C3_13 H3C_13 109.5
C2_9 C1_9 C6_9 115.58(18)
C2_9 C1_9 B2 121.29(18)
C6_9 C1_9 B2 122.75(18)
C3_9 C2_9 C1_9 123.0(2)
C3_9 C2_9 H2_9 118.5
C1_9 C2_9 H2_9 118.5
C2_9 C3_9 C4_9 119.9(2)
C2_9 C3_9 C7_9 119.2(2)
C4_9 C3_9 C7_9 120.9(2)
C5_9 C4_9 C3_9 118.4(2)
C5_9 C4_9 H4_9 120.8
C3_9 C4_9 H4_9 120.8
C4_9 C5_9 C6_9 120.7(2)
C4_9 C5_9 C8_9 120.4(2)
C6_9 C5_9 C8_9 118.9(2)
C5_9 C6_9 C1_9 122.4(2)
C5_9 C6_9 H6_9 118.8
C1_9 C6_9 H6_9 118.8
F3_9 C7_9 F1_9 107.4(2)
F3_9 C7_9 F2_9 106.3(2)
F1_9 C7_9 F2_9 104.1(2)
F3_9 C7_9 C3_9 113.9(2)
F1_9 C7_9 C3_9 112.3(2)
F2_9 C7_9 C3_9 112.2(2)
F6_9 C8_9 F5_9 106.9(2)
F6_9 C8_9 F4_9 105.71(19)
F5_9 C8_9 F4_9 104.7(2)
F6_9 C8_9 C5_9 113.7(2)
F5_9 C8_9 C5_9 112.26(19)
F4_9 C8_9 C5_9 112.81(19)
C6_10 C1_10 C2_10 115.49(18)
C6_10 C1_10 B2 123.08(18)
C2_10 C1_10 B2 121.14(17)
C3_10 C2_10 C1_10 122.00(19)
C3_10 C2_10 H2_10 119.0
C1_10 C2_10 H2_10 119.0
C4_10 C3_10 C2_10 121.2(2)
C4_10 C3_10 C7_10 119.9(2)
C2_10 C3_10 C7_10 118.9(2)
C5_10 C4_10 C3_10 118.2(2)
C5_10 C4_10 H4_10 120.9
C3_10 C4_10 H4_10 120.9
C4_10 C5_10 C6_10 120.66(19)
C4_10 C5_10 C8_10 120.25(19)
C6_10 C5_10 C8_10 119.05(19)
C5_10 C6_10 C1_10 122.39(19)
C5_10 C6_10 H6_10 118.8
C1_10 C6_10 H6_10 118.8
F1_10 C7_10 F2_10 108.0(2)
F1_10 C7_10 F3_10 105.1(2)
F2_10 C7_10 F3_10 103.34(19)
F1_10 C7_10 C3_10 113.85(19)
F2_10 C7_10 C3_10 114.0(2)
F3_10 C7_10 C3_10 111.63(18)
F4_10 C8_10 F6_10 107.17(17)
F4_10 C8_10 F5_10 106.25(16)
F6_10 C8_10 F5_10 105.52(17)
F4_10 C8_10 C5_10 113.33(18)
F6_10 C8_10 C5_10 112.70(17)
F5_10 C8_10 C5_10 111.36(17)
C6_11 C1_11 C2_11 115.80(18)
C6_11 C1_11 B2 120.81(17)
C2_11 C1_11 B2 123.09(17)
C3_11 C2_11 C1_11 122.10(18)
C3_11 C2_11 H2_11 119.0
C1_11 C2_11 H2_11 119.0
C2_11 C3_11 C4_11 120.72(18)
C2_11 C3_11 C7_11 121.23(19)
C4_11 C3_11 C7_11 118.03(18)
C5_11 C4_11 C3_11 118.48(19)
C5_11 C4_11 H4_11 120.8
C3_11 C4_11 H4_11 120.8
C4_11 C5_11 C6_11 120.02(19)
C4_11 C5_11 C8_11 120.95(19)
C6_11 C5_11 C8_11 118.98(19)
C5_11 C6_11 C1_11 122.87(19)
C5_11 C6_11 H6_11 118.6
C1_11 C6_11 H6_11 118.6
F1_11 C7_11 F3_11 107.10(18)
F1_11 C7_11 F2_11 105.84(18)
F3_11 C7_11 F2_11 105.89(18)
F1_11 C7_11 C3_11 113.60(17)
F3_11 C7_11 C3_11 111.99(17)
F2_11 C7_11 C3_11 111.90(17)
F6_11 C8_11 F5_11 105.58(18)
F6_11 C8_11 F4_11 106.77(17)
F5_11 C8_11 F4_11 106.34(18)
F6_11 C8_11 C5_11 112.92(18)
F5_11 C8_11 C5_11 111.92(17)
F4_11 C8_11 C5_11 112.77(18)
C2_12 C1_12 C6_12 116.22(18)
C2_12 C1_12 B2 121.01(17)
C6_12 C1_12 B2 122.51(17)
C3_12 C2_12 C1_12 122.10(19)
C3_12 C2_12 H2_12 118.9
C1_12 C2_12 H2_12 118.9
C2_12 C3_12 C4_12 120.76(19)
C2_12 C3_12 C7B_12 114.1(2)
C4_12 C3_12 C7B_12 125.0(2)
C2_12 C3_12 C7A_12 122.26(18)
C4_12 C3_12 C7A_12 116.89(18)
C5_12 C4_12 C3_12 117.93(19)
C5_12 C4_12 H4_12 121.0
C3_12 C4_12 H4_12 121.0
C4_12 C5_12 C6_12 121.14(18)
C4_12 C5_12 C8_12 120.05(18)
C6_12 C5_12 C8_12 118.80(18)
C5_12 C6_12 C1_12 121.79(18)
C5_12 C6_12 H6_12 119.1
C1_12 C6_12 H6_12 119.1
F3A_12 C7A_12 F1A_12 107.8
F3A_12 C7A_12 F2A_12 103.7
F1A_12 C7A_12 F2A_12 105.8
F3A_12 C7A_12 C3_12 114.90(14)
F1A_12 C7A_12 C3_12 112.07(14)
F2A_12 C7A_12 C3_12 111.88(16)
F2B_12 C7B_12 F3B_12 106.3
F2B_12 C7B_12 F1B_12 108.8
F3B_12 C7B_12 F1B_12 102.9
F2B_12 C7B_12 C3_12 109.7(3)
F3B_12 C7B_12 C3_12 116.1(3)
F1B_12 C7B_12 C3_12 112.5(3)
F6_12 C8_12 F5_12 106.17(17)
F6_12 C8_12 F4_12 106.33(17)
F5_12 C8_12 F4_12 105.97(16)
F6_12 C8_12 C5_12 112.75(16)
F5_12 C8_12 C5_12 112.14(17)
F4_12 C8_12 C5_12 112.93(18)

loop_
_geom_bond_atom_site_label_1
_geom_bond_atom_site_label_2
_geom_bond_distance
Pt1 B1 1.956(2)
Pt1 P2 2.3148(6)
Pt1 P1 2.3203(5)
B1 C1_1 1.532(3)
B1 Br1 1.950(2)
Fe1 C2_1 2.015(2)
Fe1 C2_2 2.041(2)
Fe1 C1_2 2.044(2)
Fe1 C5_1 2.045(2)
Fe1 C3_2 2.046(2)
Fe1 C3_1 2.047(2)
Fe1 C4_1 2.048(2)
Fe1 C4_2 2.048(2)
Fe1 C1_1 2.049(2)
Fe1 C5_2 2.056(2)
C1_1 C5_1 1.441(3)
C1_1 C2_1 1.449(3)
C2_1 C3_1 1.410(3)
C2_1 H2_1 0.9500
C3_1 C4_1 1.409(3)
C3_1 H3_1 0.9500
C4_1 C5_1 1.405(3)
C4_1 H4_1 0.9500
C5_1 H5_1 0.9500
C1_2 C2_2 1.410(4)
C1_2 C5_2 1.410(4)
C1_2 H1_2 0.9500
C2_2 C3_2 1.413(4)
C2_2 H2_2 0.9500
C3_2 C4_2 1.427(4)
C3_2 H3_2 0.9500
C4_2 C5_2 1.407(4)
C4_2 H4_2 0.9500
C5_2 H5_2 0.9500
P1 C1_4 1.839(2)
P1 C1_3 1.844(2)
P1 C1_5 1.852(2)
C1_3 C2_3 1.525(3)
C1_3 C3_3 1.530(3)
C1_3 H1_3 1.0000
C2_3 H2A_3 0.9800
C2_3 H2B_3 0.9800
C2_3 H2C_3 0.9800
C3_3 H3A_3 0.9800
C3_3 H3B_3 0.9800
C3_3 H3C_3 0.9800
C1_4 C2_4 1.535(3)
C1_4 C3_4 1.536(3)
C1_4 H1_4 1.0000
C2_4 H2A_4 0.9800
C2_4 H2B_4 0.9800
C2_4 H2C_4 0.9800
C3_4 H3A_4 0.9800
C3_4 H3B_4 0.9800
C3_4 H3C_4 0.9800
C1_5 C3_5 1.529(3)
C1_5 C2_5 1.538(3)
C1_5 H1_5 1.0000
C2_5 H2A_5 0.9800
C2_5 H2B_5 0.9800
C2_5 H2C_5 0.9800
C3_5 H3A_5 0.9800
C3_5 H3B_5 0.9800
C3_5 H3C_5 0.9800
P2 C1_6 1.829(2)
P2 C1_7 1.842(2)
P2 C1_8 1.861(3)
P2 C1_13 1.866(5)
C1_6 C2_6 1.534(3)
C1_6 C3_6 1.535(3)
C1_6 H1_6 1.0000
C2_6 H2A_6 0.9800
C2_6 H2B_6 0.9800
C2_6 H2C_6 0.9800
C3_6 H3A_6 0.9800
C3_6 H3B_6 0.9800
C3_6 H3C_6 0.9800
C1_7 C3_7 1.519(3)
C1_7 C2_7 1.536(3)
C1_7 H1_7 1.0000
C2_7 H2A_7 0.9800
C2_7 H2B_7 0.9800
C2_7 H2C_7 0.9800
C3_7 H3A_7 0.9800
C3_7 H3B_7 0.9800
C3_7 H3C_7 0.9800
C1_8 C3_8 1.520(17)
C1_8 C2_8 1.551(8)
C1_8 H1_8 1.0000
C2_8 H2A_8 0.9800
C2_8 H2B_8 0.9800
C2_8 H2C_8 0.9800
C3_8 H3A_8 0.9800
C3_8 H3B_8 0.9800
C3_8 H3C_8 0.9800
C1_13 C2_13 1.540(12)
C1_13 C3_13 1.57(3)
C1_13 H1_13 1.0000
C2_13 H2A_13 0.9800
C2_13 H2B_13 0.9800
C2_13 H2C_13 0.9800
C3_13 H3A_13 0.9800
C3_13 H3B_13 0.9800
C3_13 H3C_13 0.9800
B2 C1_10 1.636(3)
B2 C1_9 1.640(3)
B2 C1_12 1.642(3)
B2 C1_11 1.644(3)
C1_9 C2_9 1.394(3)
C1_9 C6_9 1.397(3)
C2_9 C3_9 1.384(3)
C2_9 H2_9 0.9500
C3_9 C4_9 1.394(3)
C3_9 C7_9 1.499(3)
C4_9 C5_9 1.383(3)
C4_9 H4_9 0.9500
C5_9 C6_9 1.386(3)
C5_9 C8_9 1.490(3)
C6_9 H6_9 0.9500
C7_9 F3_9 1.308(3)
C7_9 F1_9 1.325(3)
C7_9 F2_9 1.352(3)
C8_9 F6_9 1.334(3)
C8_9 F5_9 1.339(3)
C8_9 F4_9 1.345(3)
C1_10 C6_10 1.401(3)
C1_10 C2_10 1.405(3)
C2_10 C3_10 1.386(3)
C2_10 H2_10 0.9500
C3_10 C4_10 1.384(3)
C3_10 C7_10 1.494(3)
C4_10 C5_10 1.380(3)
C4_10 H4_10 0.9500
C5_10 C6_10 1.394(3)
C5_10 C8_10 1.495(3)
C6_10 H6_10 0.9500
C7_10 F1_10 1.309(3)
C7_10 F2_10 1.319(3)
C7_10 F3_10 1.347(3)
C8_10 F4_10 1.332(2)
C8_10 F6_10 1.343(3)
C8_10 F5_10 1.354(2)
C1_11 C6_11 1.395(3)
C1_11 C2_11 1.398(3)
C2_11 C3_11 1.387(3)
C2_11 H2_11 0.9500
C3_11 C4_11 1.392(3)
C3_11 C7_11 1.495(3)
C4_11 C5_11 1.384(3)
C4_11 H4_11 0.9500
C5_11 C6_11 1.391(3)
C5_11 C8_11 1.493(3)
C6_11 H6_11 0.9500
C7_11 F1_11 1.328(2)
C7_11 F3_11 1.332(2)
C7_11 F2_11 1.337(3)
C8_11 F6_11 1.334(3)
C8_11 F5_11 1.336(3)
C8_11 F4_11 1.338(2)
C1_12 C2_12 1.399(3)
C1_12 C6_12 1.402(3)
C2_12 C3_12 1.387(3)
C2_12 H2_12 0.9500
C3_12 C4_12 1.394(3)
C3_12 C7B_12 1.498(4)
C3_12 C7A_12 1.500(2)
C4_12 C5_12 1.386(3)
C4_12 H4_12 0.9500
C5_12 C6_12 1.389(3)
C5_12 C8_12 1.496(3)
C6_12 H6_12 0.9500
C7A_12 F3A_12 1.3208
C7A_12 F1A_12 1.3211
C7A_12 F2A_12 1.3306
C7B_12 F2B_12 1.3248
C7B_12 F3B_12 1.3261
C7B_12 F1B_12 1.3288
C8_12 F6_12 1.335(2)
C8_12 F5_12 1.339(2)
C8_12 F4_12 1.342(2)

loop_
_geom_torsion_atom_site_label_1
_geom_torsion_atom_site_label_2
_geom_torsion_atom_site_label_3
_geom_torsion_atom_site_label_4
_geom_torsion
P2 Pt1 B1 C1_1 68.25(18)
P1 Pt1 B1 C1_1 -111.17(17)
P2 Pt1 B1 Br1 -105.21(10)
P1 Pt1 B1 Br1 75.37(11)
Br1 B1 C1_1 C5_1 -145.91(19)
Pt1 B1 C1_1 C5_1 40.8(3)
Br1 B1 C1_1 C2_1 33.8(3)
Pt1 B1 C1_1 C2_1 -139.49(18)
Br1 B1 C1_1 Fe1 -52.7(2)
Pt1 B1 C1_1 Fe1 134.06(15)
C2_1 Fe1 C1_1 C5_1 -117.47(17)
C3_1 Fe1 C1_1 C5_1 -79.87(13)
C4_1 Fe1 C1_1 C5_1 -36.59(12)
C5_1 Fe1 C1_1 C2_1 117.47(17)
C3_1 Fe1 C1_1 C2_1 37.60(13)
C4_1 Fe1 C1_1 C2_1 80.88(13)
C2_1 Fe1 C1_1 B1 116.8(2)
C5_1 Fe1 C1_1 B1 -125.7(2)
C3_1 Fe1 C1_1 B1 154.4(2)
C4_1 Fe1 C1_1 B1 -162.3(2)
C5_1 C1_1 C2_1 C3_1 -1.4(2)
B1 C1_1 C2_1 C3_1 178.83(19)
Fe1 C1_1 C2_1 C3_1 -60.83(15)
C5_1 C1_1 C2_1 Fe1 59.40(14)
B1 C1_1 C2_1 Fe1 -120.34(19)
C5_1 Fe1 C2_1 C3_1 80.11(14)
C4_1 Fe1 C2_1 C3_1 36.87(13)
C1_1 Fe1 C2_1 C3_1 118.89(18)
C5_1 Fe1 C2_1 C1_1 -38.77(11)
C3_1 Fe1 C2_1 C1_1 -118.89(18)
C4_1 Fe1 C2_1 C1_1 -82.01(13)
C1_1 C2_1 C3_1 C4_1 1.8(3)
Fe1 C2_1 C3_1 C4_1 -58.68(16)
C1_1 C2_1 C3_1 Fe1 60.49(14)
C2_1 Fe1 C3_1 C4_1 120.28(19)
C5_1 Fe1 C3_1 C4_1 37.22(13)
C1_1 Fe1 C3_1 C4_1 81.66(14)
C5_1 Fe1 C3_1 C2_1 -83.06(14)
C4_1 Fe1 C3_1 C2_1 -120.28(19)
C1_1 Fe1 C3_1 C2_1 -38.63(13)
C2_1 C3_1 C4_1 C5_1 -1.5(3)
Fe1 C3_1 C4_1 C5_1 -59.31(16)
C2_1 C3_1 C4_1 Fe1 57.82(16)
C2_1 Fe1 C4_1 C5_1 82.50(14)
C3_1 Fe1 C4_1 C5_1 119.68(19)
C1_1 Fe1 C4_1 C5_1 37.52(12)
C2_1 Fe1 C4_1 C3_1 -37.18(14)
C5_1 Fe1 C4_1 C3_1 -119.68(19)
C1_1 Fe1 C4_1 C3_1 -82.17(14)
C3_1 C4_1 C5_1 C1_1 0.6(3)
Fe1 C4_1 C5_1 C1_1 -58.74(15)
C3_1 C4_1 C5_1 Fe1 59.31(16)
C2_1 C1_1 C5_1 C4_1 0.5(2)
B1 C1_1 C5_1 C4_1 -179.8(2)
Fe1 C1_1 C5_1 C4_1 59.03(15)
C2_1 C1_1 C5_1 Fe1 -58.51(14)
B1 C1_1 C5_1 Fe1 121.2(2)
C2_1 Fe1 C5_1 C4_1 -81.13(14)
C3_1 Fe1 C5_1 C4_1 -37.32(13)
C1_1 Fe1 C5_1 C4_1 -120.41(18)
C2_1 Fe1 C5_1 C1_1 39.28(12)
C3_1 Fe1 C5_1 C1_1 83.09(13)
C4_1 Fe1 C5_1 C1_1 120.41(18)
C3_2 Fe1 C1_2 C2_2 -37.85(16)
C4_2 Fe1 C1_2 C2_2 -82.09(17)
C5_2 Fe1 C1_2 C2_2 -119.4(2)
C2_2 Fe1 C1_2 C5_2 119.4(2)
C3_2 Fe1 C1_2 C5_2 81.59(17)
C4_2 Fe1 C1_2 C5_2 37.35(15)
C5_2 C1_2 C2_2 C3_2 0.0(3)
Fe1 C1_2 C2_2 C3_2 59.87(17)
C5_2 C1_2 C2_2 Fe1 -59.85(17)
C3_2 Fe1 C2_2 C1_2 118.9(2)
C4_2 Fe1 C2_2 C1_2 80.76(17)
C5_2 Fe1 C2_2 C1_2 37.37(16)
C1_2 Fe1 C2_2 C3_2 -118.9(2)
C4_2 Fe1 C2_2 C3_2 -38.10(16)
C5_2 Fe1 C2_2 C3_2 -81.49(17)
C1_2 C2_2 C3_2 C4_2 -0.3(3)
Fe1 C2_2 C3_2 C4_2 59.59(17)
C1_2 C2_2 C3_2 Fe1 -59.87(17)
C1_2 Fe1 C3_2 C2_2 37.77(16)
C4_2 Fe1 C3_2 C2_2 118.8(2)
C5_2 Fe1 C3_2 C2_2 81.33(17)
C2_2 Fe1 C3_2 C4_2 -118.8(2)
C1_2 Fe1 C3_2 C4_2 -81.00(18)
C5_2 Fe1 C3_2 C4_2 -37.44(16)
C2_2 C3_2 C4_2 C5_2 0.4(3)
Fe1 C3_2 C4_2 C5_2 59.95(17)
C2_2 C3_2 C4_2 Fe1 -59.52(17)
C2_2 Fe1 C4_2 C5_2 -81.18(17)
C1_2 Fe1 C4_2 C5_2 -37.45(16)
C3_2 Fe1 C4_2 C5_2 -119.0(2)
C2_2 Fe1 C4_2 C3_2 37.79(17)
C1_2 Fe1 C4_2 C3_2 81.52(18)
C5_2 Fe1 C4_2 C3_2 119.0(2)
C3_2 C4_2 C5_2 C1_2 -0.4(3)
Fe1 C4_2 C5_2 C1_2 59.06(16)
C3_2 C4_2 C5_2 Fe1 -59.49(17)
C2_2 C1_2 C5_2 C4_2 0.3(3)
Fe1 C1_2 C5_2 C4_2 -59.19(17)
C2_2 C1_2 C5_2 Fe1 59.44(17)
C2_2 Fe1 C5_2 C4_2 81.90(17)
C1_2 Fe1 C5_2 C4_2 119.4(2)
C3_2 Fe1 C5_2 C4_2 38.07(16)
C2_2 Fe1 C5_2 C1_2 -37.51(16)
C3_2 Fe1 C5_2 C1_2 -81.33(18)
C4_2 Fe1 C5_2 C1_2 -119.4(2)
B1 Pt1 P1 C1_4 -44.94(11)
P2 Pt1 P1 C1_4 137.26(10)
B1 Pt1 P1 C1_3 79.33(11)
P2 Pt1 P1 C1_3 -98.47(11)
B1 Pt1 P1 C1_5 -167.33(10)
P2 Pt1 P1 C1_5 14.87(11)
Pt1 P1 C1_3 C2_3 46.10(18)
Pt1 P1 C1_3 C3_3 -76.66(18)
Pt1 P1 C1_4 C2_4 -60.68(17)
Pt1 P1 C1_4 C3_4 170.73(14)
Pt1 P1 C1_5 C3_5 47.00(18)
Pt1 P1 C1_5 C2_5 173.71(15)
B1 Pt1 P2 C1_6 -61.11(11)
P1 Pt1 P2 C1_6 116.73(10)
B1 Pt1 P2 C1_7 65.49(11)
P1 Pt1 P2 C1_7 -116.67(10)
B1 Pt1 P2 C1_8 173.9(2)
P1 Pt1 P2 C1_8 -8.3(2)
B1 Pt1 P2 C1_13 -168.7(3)
P1 Pt1 P2 C1_13 9.1(3)
Pt1 P2 C1_6 C2_6 -179.01(14)
Pt1 P2 C1_6 C3_6 -51.33(19)
Pt1 P2 C1_7 C3_7 -81.07(17)
Pt1 P2 C1_7 C2_7 41.77(19)
Pt1 P2 C1_8 C3_8 174.0(6)
Pt1 P2 C1_8 C2_8 47.5(4)
Pt1 P2 C1_13 C2_13 -25.4(8)
Pt1 P2 C1_13 C3_13 -150.2(11)
C6_9 C1_9 C2_9 C3_9 -0.1(3)
B2 C1_9 C2_9 C3_9 -173.19(19)
C1_9 C2_9 C3_9 C4_9 -1.1(3)
C1_9 C2_9 C3_9 C7_9 178.2(2)
C2_9 C3_9 C4_9 C5_9 1.0(3)
C7_9 C3_9 C4_9 C5_9 -178.3(2)
C3_9 C4_9 C5_9 C6_9 0.3(3)
C3_9 C4_9 C5_9 C8_9 -179.0(2)
C4_9 C5_9 C6_9 C1_9 -1.5(3)
C8_9 C5_9 C6_9 C1_9 177.77(19)
C2_9 C1_9 C6_9 C5_9 1.4(3)
B2 C1_9 C6_9 C5_9 174.38(18)
C2_9 C3_9 C7_9 F3_9 -178.9(2)
C4_9 C3_9 C7_9 F3_9 0.4(3)
C2_9 C3_9 C7_9 F1_9 58.8(3)
C4_9 C3_9 C7_9 F1_9 -122.0(2)
C2_9 C3_9 C7_9 F2_9 -58.1(3)
C4_9 C3_9 C7_9 F2_9 121.2(2)
C4_9 C5_9 C8_9 F6_9 5.8(3)
C6_9 C5_9 C8_9 F6_9 -173.5(2)
C4_9 C5_9 C8_9 F5_9 127.4(2)
C6_9 C5_9 C8_9 F5_9 -51.9(3)
C4_9 C5_9 C8_9 F4_9 -114.6(3)
C6_9 C5_9 C8_9 F4_9 66.1(3)
C6_10 C1_10 C2_10 C3_10 2.2(3)
B2 C1_10 C2_10 C3_10 176.24(18)
C1_10 C2_10 C3_10 C4_10 -0.6(3)
C1_10 C2_10 C3_10 C7_10 -179.31(19)
C2_10 C3_10 C4_10 C5_10 -1.7(3)
C7_10 C3_10 C4_10 C5_10 176.94(19)
C3_10 C4_10 C5_10 C6_10 2.4(3)
C3_10 C4_10 C5_10 C8_10 -175.39(19)
C4_10 C5_10 C6_10 C1_10 -0.7(3)
C8_10 C5_10 C6_10 C1_10 177.09(18)
C2_10 C1_10 C6_10 C5_10 -1.6(3)
B2 C1_10 C6_10 C5_10 -175.46(17)
C4_10 C3_10 C7_10 F1_10 145.6(2)
C2_10 C3_10 C7_10 F1_10 -35.7(3)
C4_10 C3_10 C7_10 F2_10 21.1(3)
C2_10 C3_10 C7_10 F2_10 -160.2(2)
C4_10 C3_10 C7_10 F3_10 -95.6(2)
C2_10 C3_10 C7_10 F3_10 83.1(2)
C4_10 C5_10 C8_10 F4_10 -17.4(3)
C6_10 C5_10 C8_10 F4_10 164.79(17)
C4_10 C5_10 C8_10 F6_10 -139.36(19)
C6_10 C5_10 C8_10 F6_10 42.9(3)
C4_10 C5_10 C8_10 F5_10 102.3(2)
C6_10 C5_10 C8_10 F5_10 -75.5(2)
C6_11 C1_11 C2_11 C3_11 -0.4(3)
B2 C1_11 C2_11 C3_11 -174.19(18)
C1_11 C2_11 C3_11 C4_11 -0.1(3)
C1_11 C2_11 C3_11 C7_11 -178.46(18)
C2_11 C3_11 C4_11 C5_11 0.5(3)
C7_11 C3_11 C4_11 C5_11 178.84(18)
C3_11 C4_11 C5_11 C6_11 -0.2(3)
C3_11 C4_11 C5_11 C8_11 -177.78(18)
C4_11 C5_11 C6_11 C1_11 -0.4(3)
C8_11 C5_11 C6_11 C1_11 177.25(18)
C2_11 C1_11 C6_11 C5_11 0.7(3)
B2 C1_11 C6_11 C5_11 174.59(18)
C2_11 C3_11 C7_11 F1_11 2.7(3)
C4_11 C3_11 C7_11 F1_11 -175.64(18)
C2_11 C3_11 C7_11 F3_11 124.2(2)
C4_11 C3_11 C7_11 F3_11 -54.1(3)
C2_11 C3_11 C7_11 F2_11 -117.0(2)
C4_11 C3_11 C7_11 F2_11 64.6(2)
C4_11 C5_11 C8_11 F6_11 -130.1(2)
C6_11 C5_11 C8_11 F6_11 52.3(3)
C4_11 C5_11 C8_11 F5_11 110.9(2)
C6_11 C5_11 C8_11 F5_11 -66.7(2)
C4_11 C5_11 C8_11 F4_11 -9.0(3)
C6_11 C5_11 C8_11 F4_11 173.45(18)
C6_12 C1_12 C2_12 C3_12 0.9(3)
B2 C1_12 C2_12 C3_12 175.17(19)
C1_12 C2_12 C3_12 C4_12 1.3(3)
C1_12 C2_12 C3_12 C7B_12 177.4(2)
C1_12 C2_12 C3_12 C7A_12 -175.28(18)
C2_12 C3_12 C4_12 C5_12 -2.2(3)
C7B_12 C3_12 C4_12 C5_12 -177.9(2)
C7A_12 C3_12 C4_12 C5_12 174.51(18)
C3_12 C4_12 C5_12 C6_12 1.0(3)
C3_12 C4_12 C5_12 C8_12 -178.40(19)
C4_12 C5_12 C6_12 C1_12 1.3(3)
C8_12 C5_12 C6_12 C1_12 -179.35(18)
C2_12 C1_12 C6_12 C5_12 -2.2(3)
B2 C1_12 C6_12 C5_12 -176.33(18)
C2_12 C3_12 C7A_12 F3A_12 126.2(2)
C4_12 C3_12 C7A_12 F3A_12 -50.5(2)
C7B_12 C3_12 C7A_12 F3A_12 166.5(11)
C2_12 C3_12 C7A_12 F1A_12 2.8(2)
C4_12 C3_12 C7A_12 F1A_12 -173.90(18)
C7B_12 C3_12 C7A_12 F1A_12 43.1(11)
C2_12 C3_12 C7A_12 F2A_12 -115.8(2)
C4_12 C3_12 C7A_12 F2A_12 67.5(2)
C7B_12 C3_12 C7A_12 F2A_12 -75.6(11)
C2_12 C3_12 C7B_12 F2B_12 76.7(3)
C4_12 C3_12 C7B_12 F2B_12 -107.3(3)
C7A_12 C3_12 C7B_12 F2B_12 -66.5(11)
C2_12 C3_12 C7B_12 F3B_12 -43.8(4)
C4_12 C3_12 C7B_12 F3B_12 132.1(3)
C7A_12 C3_12 C7B_12 F3B_12 173.0(13)
C2_12 C3_12 C7B_12 F1B_12 -162.0(3)
C4_12 C3_12 C7B_12 F1B_12 14.0(3)
C7A_12 C3_12 C7B_12 F1B_12 54.8(11)
C4_12 C5_12 C8_12 F6_12 -139.61(19)
C6_12 C5_12 C8_12 F6_12 41.0(3)
C4_12 C5_12 C8_12 F5_12 100.6(2)
C6_12 C5_12 C8_12 F5_12 -78.8(2)
C4_12 C5_12 C8_12 F4_12 -19.0(3)
C6_12 C5_12 C8_12 F4_12 161.58(18)
